data_2219857
loop_
_publ_author_name
'Yang, Ming-hua'

_publ_section_title
;Triaqua(<i>N</i>^2^,<i>N</i>^4^-di-2-pyridylpyrimidine-2,4-diamine)cobalt(II)
 fumarate
;
_journal_coeditor_code HB2798
_journal_issue 11
_journal_name_full 'Acta Crystallographica Section E'
_journal_page_first m1406
_journal_paper_doi 10.1107/S1600536808032613
_journal_volume 64
_journal_year 2008
_chemical_formula_iupac '[Co (C14 H12 N6) (H2 O)3] C4 H2 O4'
_chemical_formula_moiety 'C14 H18 Co N6 O3 2+, C4 H2 O4 2-'
_chemical_formula_sum 'C18 H20 Co N6 O7'
_chemical_formula_weight 491.33
_chemical_name_systematic
;
Triaqua(<i>N</i>^2^,<i>N</i>^4^-di-2-pyridylpyrimidine-2,4-diamine)cobalt(II)
fumarate
;
_space_group_IT_number 14
_symmetry_cell_setting monoclinic
_symmetry_space_group_name_Hall '-P 2yn'
_symmetry_space_group_name_H-M 'P 1 21/n 1'
_atom_sites_solution_hydrogens geom
_atom_sites_solution_primary direct
_atom_sites_solution_secondary difmap
_audit_creation_method SHELXL-97
_cell_angle_alpha 90.00
_cell_angle_beta 96.2240(10)
_cell_angle_gamma 90.00
_cell_formula_units_Z 4
_cell_length_a 9.3239(3)
_cell_length_b 17.1115(6)
_cell_length_c 13.1395(5)
_cell_measurement_reflns_used 3746
_cell_measurement_temperature 298(2)
_cell_measurement_theta_max 25.20
_cell_measurement_theta_min 1.96
_cell_volume 2084.00(13)
_computing_cell_refinement 'SAINT (Bruker, 1999)'
_computing_data_collection 'SMART (Bruker, 1999)'
_computing_data_reduction 'SAINT (Bruker, 1999)'
_computing_molecular_graphics 'SHELXTL (Sheldrick, 2008)'
_computing_publication_material 'SHELXTL (Sheldrick, 2008)'
_computing_structure_refinement 'SHELXL97 (Sheldrick, 2008)'
_computing_structure_solution 'SHELXS97 (Sheldrick, 2008)'
_diffrn_ambient_temperature 298(2)
_diffrn_measured_fraction_theta_full 0.997
_diffrn_measured_fraction_theta_max 0.997
_diffrn_measurement_device_type 'Bruker APEX CCD'
_diffrn_measurement_method \w
_diffrn_radiation_monochromator graphite
_diffrn_radiation_source 'fine-focus sealed tube'
_diffrn_radiation_type MoK\a
_diffrn_radiation_wavelength 0.71073
_diffrn_reflns_av_R_equivalents 0.0138
_diffrn_reflns_av_sigmaI/netI 0.0169
_diffrn_reflns_limit_h_max 8
_diffrn_reflns_limit_h_min -11
_diffrn_reflns_limit_k_max 20
_diffrn_reflns_limit_k_min -18
_diffrn_reflns_limit_l_max 15
_diffrn_reflns_limit_l_min -15
_diffrn_reflns_number 10365
_diffrn_reflns_theta_full 25.20
_diffrn_reflns_theta_max 25.20
_diffrn_reflns_theta_min 1.96
_diffrn_standards_interval_count 0
_diffrn_standards_interval_time 0
_diffrn_standards_number 0
_exptl_absorpt_coefficient_mu 0.878
_exptl_absorpt_correction_T_max 0.858
_exptl_absorpt_correction_T_min 0.785
_exptl_absorpt_correction_type multi-scan
_exptl_absorpt_process_details '(SADABS; Sheldrick, 1996)'
_exptl_crystal_colour pink
_exptl_crystal_density_diffrn 1.566
_exptl_crystal_density_method 'not measured'
_exptl_crystal_description block
_exptl_crystal_F_000 1012
_exptl_crystal_size_max 0.29
_exptl_crystal_size_mid 0.25
_exptl_crystal_size_min 0.18
_refine_diff_density_max 0.283
_refine_diff_density_min -0.332
_refine_ls_extinction_method none
_refine_ls_goodness_of_fit_ref 0.857
_refine_ls_hydrogen_treatment mixed
_refine_ls_matrix_type full
_refine_ls_number_parameters 307
_refine_ls_number_reflns 3746
_refine_ls_number_restraints 9
_refine_ls_restrained_S_all 0.857
_refine_ls_R_factor_all 0.0291
_refine_ls_R_factor_gt 0.0257
_refine_ls_shift/su_max 0.001
_refine_ls_shift/su_mean 0.000
_refine_ls_structure_factor_coef Fsqd
_refine_ls_weighting_details 'calc w=1/[\s^2^(Fo^2^)+(0.06P)^2^+0.982P] where P=(Fo^2^+2Fc^2^)/3'
_refine_ls_weighting_scheme calc
_refine_ls_wR_factor_gt 0.0758
_refine_ls_wR_factor_ref 0.0782
_reflns_number_gt 3363
_reflns_number_total 3746
_reflns_threshold_expression I>2\s(I)
_cod_data_source_file hb2798.cif
_cod_data_source_block I
_cod_depositor_comments
;
The following automatic conversions were performed:
'_symmetry_cell_setting' value 'Monoclinic' changed to 'monoclinic'
according to '/home/saulius/struct/CIF-dictionaries/cif_core.dic'
dictionary named 'cif_core.dic' version 2.4.1 from 2010-06-29.

Automatic conversion script
Id: cif_fix_enum 1527 2010-12-29 10:47:43Z saulius 

The following automatic conversions were performed:

'_symmetry_cell_setting' value 'Monoclinic' changed to 'monoclinic'
according to /home/saulius/struct/CIF-dictionaries/cif_core.dic
dictionary named 'cif_core.dic' version 2.4.1 from 2010-06-29.

Automatic conversion script
Id: cif_fix_values 1715 2011-07-08 13:25:40Z adriana 
;
_cod_original_sg_symbol_H-M 'P 21/n'
_cod_database_code 2219857
_cod_database_fobs_code 2219857

loop_
_symmetry_equiv_pos_as_xyz
'x, y, z'
'-x+1/2, y+1/2, -z+1/2'
'-x, -y, -z'
'x-1/2, -y-1/2, z-1/2'

loop_
_atom_site_type_symbol
_atom_site_label
_atom_site_fract_x
_atom_site_fract_y
_atom_site_fract_z
_atom_site_U_iso_or_equiv
_atom_site_adp_type
_atom_site_calc_flag
_atom_site_refinement_flags
_atom_site_occupancy
Co Co1 0.89198(2) 0.212482(12) 0.174122(15) 0.02637(9) Uani d . 1
N N1 1.07828(17) 0.25958(9) 0.12520(12) 0.0386(3) Uani d . 1
N N2 1.12613(18) 0.14671(9) 0.03083(12) 0.0428(4) Uani d . 1
H H2 1.1513 0.1318 -0.0272 0.051 Uiso calc R 1
N N3 0.96644(15) 0.10180(8) 0.14666(11) 0.0311(3) Uani d . 1
N N4 0.81107(18) 0.04503(9) 0.25721(12) 0.0418(4) Uani d . 1
H H4A 0.8147 0.0119 0.3066 0.050 Uiso calc R 1
N N5 0.69822(17) 0.16405(10) 0.20828(12) 0.0411(4) Uani d . 1
N N6 1.1419(2) 0.01872(10) 0.08085(15) 0.0527(4) Uani d . 1
O O1 0.80120(15) 0.22962(8) 0.02251(10) 0.0413(3) Uani d D 1
O O2 0.98217(16) 0.20786(7) 0.32677(10) 0.0404(3) Uani d D 1
O O3 0.82120(18) 0.31928(8) 0.21618(11) 0.0515(4) Uani d D 1
O O4 0.31016(15) 0.62641(8) 0.05353(10) 0.0449(3) Uani d . 1
O O5 0.2958(2) 0.57346(11) -0.09942(12) 0.0843(7) Uani d . 1
O O6 0.56949(16) 0.15459(8) 0.92018(12) 0.0521(4) Uani d . 1
O O7 0.35145(14) 0.10201(8) 0.89469(10) 0.0432(3) Uani d . 1
C C1 1.1139(3) 0.33447(13) 0.14869(18) 0.0572(6) Uani d . 1
H H1A 1.0742 0.3578 0.2031 0.069 Uiso calc R 1
C C2 1.2052(3) 0.37778(15) 0.0965(2) 0.0756(8) Uani d . 1
H H2A 1.2276 0.4291 0.1152 0.091 Uiso calc R 1
C C3 1.2637(3) 0.34310(15) 0.0147(2) 0.0701(7) Uani d . 1
H H3A 1.3229 0.3718 -0.0241 0.084 Uiso calc R 1
C C4 1.2337(3) 0.26690(14) -0.00838(18) 0.0548(5) Uani d . 1
H H4 1.2728 0.2426 -0.0624 0.066 Uiso calc R 1
C C5 1.1431(2) 0.22600(11) 0.05069(14) 0.0389(4) Uani d . 1
C C6 1.0754(2) 0.08795(10) 0.08910(14) 0.0356(4) Uani d . 1
C C7 1.0969(2) -0.04032(12) 0.13765(18) 0.0523(5) Uani d . 1
H H7 1.1423 -0.0886 0.1355 0.063 Uiso calc R 1
C C8 0.9887(2) -0.03233(11) 0.19754(15) 0.0425(4) Uani d . 1
H H8 0.9600 -0.0737 0.2365 0.051 Uiso calc R 1
C C9 0.9231(2) 0.03917(10) 0.19853(13) 0.0348(4) Uani d . 1
C C10 0.6933(2) 0.09433(12) 0.25191(15) 0.0423(4) Uani d . 1
C C11 0.5709(3) 0.06721(17) 0.2948(2) 0.0669(7) Uani d . 1
H H11 0.5709 0.0186 0.3263 0.080 Uiso calc R 1
C C12 0.4505(3) 0.1148(2) 0.2887(3) 0.0845(9) Uani d . 1
H H12 0.3688 0.0992 0.3180 0.101 Uiso calc R 1
C C13 0.4526(3) 0.1857(2) 0.2388(2) 0.0773(8) Uani d . 1
H H13 0.3714 0.2176 0.2317 0.093 Uiso calc R 1
C C14 0.5759(2) 0.20770(15) 0.2004(2) 0.0587(6) Uani d . 1
H H14 0.5766 0.2555 0.1667 0.070 Uiso calc R 1
C C15 0.4580(2) 0.51840(11) 0.02931(13) 0.0376(4) Uani d . 1
H H15 0.4687 0.5068 0.0989 0.045 Uiso calc R 1
C C16 0.3459(2) 0.57780(10) -0.00850(14) 0.0362(4) Uani d . 1
C C17 0.5353(2) 0.03277(11) 0.99689(14) 0.0372(4) Uani d . 1
H H17 0.6254 0.0371 1.0344 0.045 Uiso calc R 1
C C18 0.4805(2) 0.10121(10) 0.93323(13) 0.0353(4) Uani d . 1
H H1C 0.782(3) 0.2754(7) 0.005(2) 0.080 Uiso d D 1
H H1D 0.733(2) 0.2009(12) 0.001(2) 0.080 Uiso d D 1
H H3D 0.785(3) 0.3513(12) 0.1732(13) 0.080 Uiso d D 1
H H3C 0.827(3) 0.3404(14) 0.2742(9) 0.080 Uiso d D 1
H H2C 1.007(3) 0.2514(8) 0.353(2) 0.080 Uiso d D 1
H H2D 1.044(2) 0.1753(10) 0.350(2) 0.080 Uiso d D 1

loop_
_atom_site_aniso_label
_atom_site_aniso_U_11
_atom_site_aniso_U_22
_atom_site_aniso_U_33
_atom_site_aniso_U_12
_atom_site_aniso_U_13
_atom_site_aniso_U_23
Co1 0.02877(14) 0.02434(14) 0.02585(14) 0.00162(8) 0.00225(9) -0.00098(8)
N1 0.0415(9) 0.0367(8) 0.0378(8) -0.0084(7) 0.0053(7) -0.0034(6)
N2 0.0500(10) 0.0384(9) 0.0432(9) -0.0037(7) 0.0204(7) -0.0032(7)
N3 0.0336(8) 0.0285(7) 0.0315(7) -0.0020(6) 0.0049(6) -0.0015(6)
N4 0.0486(9) 0.0378(8) 0.0410(9) -0.0051(7) 0.0139(7) 0.0064(7)
N5 0.0344(8) 0.0476(9) 0.0419(9) 0.0019(7) 0.0063(7) -0.0009(7)
N6 0.0538(11) 0.0425(10) 0.0641(11) 0.0088(8) 0.0162(9) -0.0029(8)
O1 0.0443(8) 0.0391(7) 0.0381(7) -0.0007(6) -0.0059(6) 0.0020(6)
O2 0.0501(8) 0.0356(7) 0.0338(7) 0.0059(6) -0.0036(6) -0.0028(5)
O3 0.0763(10) 0.0389(8) 0.0367(7) 0.0209(7) -0.0056(7) -0.0068(6)
O4 0.0464(8) 0.0398(7) 0.0477(8) 0.0067(6) 0.0009(6) -0.0092(6)
O5 0.1314(17) 0.0680(11) 0.0454(9) 0.0625(12) -0.0268(10) -0.0174(8)
O6 0.0531(8) 0.0400(8) 0.0595(9) -0.0146(7) -0.0111(7) 0.0168(6)
O7 0.0394(7) 0.0431(7) 0.0461(7) 0.0006(6) 0.0008(6) 0.0109(6)
C1 0.0691(15) 0.0468(12) 0.0583(13) -0.0196(11) 0.0183(11) -0.0138(10)
C2 0.097(2) 0.0503(14) 0.0836(18) -0.0367(14) 0.0304(16) -0.0141(13)
C3 0.0840(18) 0.0588(15) 0.0724(16) -0.0314(14) 0.0309(14) -0.0004(12)
C4 0.0608(14) 0.0522(12) 0.0550(13) -0.0138(11) 0.0225(11) -0.0006(10)
C5 0.0384(10) 0.0400(10) 0.0384(10) -0.0056(8) 0.0051(8) 0.0000(8)
C6 0.0361(9) 0.0350(9) 0.0362(9) -0.0015(7) 0.0062(7) -0.0028(7)
C7 0.0587(13) 0.0326(10) 0.0659(14) 0.0109(9) 0.0079(11) 0.0020(9)
C8 0.0549(12) 0.0283(9) 0.0450(10) 0.0014(8) 0.0083(9) 0.0069(8)
C9 0.0400(9) 0.0329(9) 0.0313(8) -0.0043(7) 0.0034(7) -0.0007(7)
C10 0.0396(10) 0.0512(12) 0.0371(10) -0.0055(9) 0.0090(8) -0.0025(8)
C11 0.0558(14) 0.0774(17) 0.0714(15) -0.0124(13) 0.0249(12) 0.0100(13)
C12 0.0458(14) 0.122(3) 0.091(2) -0.0025(16) 0.0318(14) 0.0096(19)
C13 0.0408(13) 0.106(2) 0.087(2) 0.0129(14) 0.0168(13) 0.0048(18)
C14 0.0410(12) 0.0697(16) 0.0651(15) 0.0102(10) 0.0054(10) 0.0038(11)
C15 0.0460(10) 0.0327(9) 0.0335(9) 0.0025(8) 0.0009(7) 0.0030(7)
C16 0.0419(10) 0.0295(9) 0.0362(9) 0.0008(7) -0.0006(8) -0.0026(7)
C17 0.0382(10) 0.0358(9) 0.0364(9) -0.0010(7) -0.0016(7) 0.0053(7)
C18 0.0420(10) 0.0329(9) 0.0308(8) -0.0017(8) 0.0027(7) 0.0020(7)

loop_
_atom_type_symbol
_atom_type_description
_atom_type_scat_dispersion_real
_atom_type_scat_dispersion_imag
_atom_type_scat_source
C C 0.0033 0.0016 'International Tables Vol C Tables 4.2.6.8 and 6.1.1.4'
H H 0.0000 0.0000 'International Tables Vol C Tables 4.2.6.8 and 6.1.1.4'
N N 0.0061 0.0033 'International Tables Vol C Tables 4.2.6.8 and 6.1.1.4'
O O 0.0106 0.0060 'International Tables Vol C Tables 4.2.6.8 and 6.1.1.4'
Co Co 0.3494 0.9721 'International Tables Vol C Tables 4.2.6.8 and 6.1.1.4'

loop_
_geom_angle_atom_site_label_1
_geom_angle_atom_site_label_2
_geom_angle_atom_site_label_3
_geom_angle_site_symmetry_1
_geom_angle
O3 Co1 N3 . 174.38(6)
O3 Co1 N1 . 92.41(7)
N3 Co1 N1 . 89.63(6)
O3 Co1 N5 . 89.11(7)
N3 Co1 N5 . 89.35(6)
N1 Co1 N5 . 174.48(6)
O3 Co1 O2 . 83.24(5)
N3 Co1 O2 . 91.44(5)
N1 Co1 O2 . 92.79(6)
N5 Co1 O2 . 92.66(6)
O3 Co1 O1 . 91.31(6)
N3 Co1 O1 . 94.07(6)
N1 Co1 O1 . 85.23(6)
N5 Co1 O1 . 89.44(6)
O2 Co1 O1 . 174.13(5)
C5 N1 C1 . 117.16(17)
C5 N1 Co1 . 121.31(12)
C1 N1 Co1 . 119.33(14)
C6 N2 C5 . 130.39(16)
C6 N2 H2 . 114.8
C5 N2 H2 . 114.8
C6 N3 C9 . 115.20(15)
C6 N3 Co1 . 123.13(11)
C9 N3 Co1 . 120.93(11)
C9 N4 C10 . 131.96(16)
C9 N4 H4A . 114.0
C10 N4 H4A . 114.0
C10 N5 C14 . 117.34(18)
C10 N5 Co1 . 121.56(13)
C14 N5 Co1 . 120.41(15)
C6 N6 C7 . 116.15(17)
Co1 O1 H1C . 117(2)
Co1 O1 H1D . 118(2)
H1C O1 H1D . 109.1(16)
Co1 O2 H2C . 114.8(18)
Co1 O2 H2D . 124.7(19)
H2C O2 H2D . 106.8(15)
Co1 O3 H3D . 121.7(17)
Co1 O3 H3C . 129.8(17)
H3D O3 H3C . 108.4(15)
N1 C1 C2 . 123.4(2)
N1 C1 H1A . 118.3
C2 C1 H1A . 118.3
C1 C2 C3 . 118.3(2)
C1 C2 H2A . 120.8
C3 C2 H2A . 120.8
C4 C3 C2 . 119.5(2)
C4 C3 H3A . 120.2
C2 C3 H3A . 120.2
C3 C4 C5 . 118.6(2)
C3 C4 H4 . 120.7
C5 C4 H4 . 120.7
N1 C5 N2 . 120.50(17)
N1 C5 C4 . 122.78(19)
N2 C5 C4 . 116.69(18)
N6 C6 N3 . 125.42(17)
N6 C6 N2 . 114.11(16)
N3 C6 N2 . 120.46(16)
N6 C7 C8 . 122.84(19)
N6 C7 H7 . 118.6
C8 C7 H7 . 118.6
C7 C8 C9 . 117.28(18)
C7 C8 H8 . 121.4
C9 C8 H8 . 121.4
N3 C9 N4 . 120.86(16)
N3 C9 C8 . 123.00(17)
N4 C9 C8 . 116.13(16)
N5 C10 N4 . 120.42(17)
N5 C10 C11 . 122.6(2)
N4 C10 C11 . 117.0(2)
C12 C11 C10 . 118.2(3)
C12 C11 H11 . 120.9
C10 C11 H11 . 120.9
C13 C12 C11 . 119.5(2)
C13 C12 H12 . 120.3
C11 C12 H12 . 120.3
C14 C13 C12 . 118.4(3)
C14 C13 H13 . 120.8
C12 C13 H13 . 120.8
N5 C14 C13 . 123.9(2)
N5 C14 H14 . 118.1
C13 C14 H14 . 118.1
C15 C15 C16 3_665 124.5(2)
C15 C15 H15 3_665 117.8
C16 C15 H15 . 117.8
O4 C16 O5 . 125.24(18)
O4 C16 C15 . 117.70(16)
O5 C16 C15 . 117.05(16)
C17 C17 C18 3_657 124.2(2)
C17 C17 H17 3_657 117.9
C18 C17 H17 . 117.9
O7 C18 O6 . 123.72(17)
O7 C18 C17 . 119.26(16)
O6 C18 C17 . 117.01(16)

loop_
_geom_bond_atom_site_label_1
_geom_bond_atom_site_label_2
_geom_bond_site_symmetry_2
_geom_bond_distance
_geom_bond_publ_flag
Co1 O1 . 2.0989(13) y
Co1 O2 . 2.0905(13) y
Co1 O3 . 2.0396(13) y
Co1 N1 . 2.0790(15) y
Co1 N3 . 2.0624(14) y
Co1 N5 . 2.0803(16) y
N1 C5 . 1.335(2) ?
N1 C1 . 1.351(3) ?
N2 C6 . 1.378(2) ?
N2 C5 . 1.387(2) ?
N2 H2 . 0.8600 ?
N3 C6 . 1.352(2) ?
N3 C9 . 1.355(2) ?
N4 C9 . 1.368(2) ?
N4 C10 . 1.381(3) ?
N4 H4A . 0.8600 ?
N5 C10 . 1.327(3) ?
N5 C14 . 1.358(3) ?
N6 C6 . 1.347(2) ?
N6 C7 . 1.350(3) ?
O1 H1C . 0.832(10) ?
O1 H1D . 0.829(10) ?
O2 H2C . 0.841(10) ?
O2 H2D . 0.836(10) ?
O3 H3D . 0.832(10) ?
O3 H3C . 0.840(9) ?
O4 C16 . 1.235(2) ?
O5 C16 . 1.237(2) ?
O6 C18 . 1.258(2) ?
O7 C18 . 1.254(2) ?
C1 C2 . 1.369(3) ?
C1 H1A . 0.9300 ?
C2 C3 . 1.390(4) ?
C2 H2A . 0.9300 ?
C3 C4 . 1.361(3) ?
C3 H3A . 0.9300 ?
C4 C5 . 1.396(3) ?
C4 H4 . 0.9300 ?
C7 C8 . 1.352(3) ?
C7 H7 . 0.9300 ?
C8 C9 . 1.368(3) ?
C8 H8 . 0.9300 ?
C10 C11 . 1.405(3) ?
C11 C12 . 1.381(4) ?
C11 H11 . 0.9300 ?
C12 C13 . 1.380(4) ?
C12 H12 . 0.9300 ?
C13 C14 . 1.358(4) ?
C13 H13 . 0.9300 ?
C14 H14 . 0.9300 ?
C15 C15 3_665 1.317(4) ?
C15 C16 . 1.503(3) ?
C15 H15 . 0.9300 ?
C17 C17 3_657 1.308(4) ?
C17 C18 . 1.497(2) ?
C17 H17 . 0.9300 ?

loop_
_geom_hbond_atom_site_label_D
_geom_hbond_atom_site_label_H
_geom_hbond_atom_site_label_A
_geom_hbond_site_symmetry_A
_geom_hbond_distance_DH
_geom_hbond_distance_HA
_geom_hbond_distance_DA
_geom_hbond_angle_DHA
O2 H2D O4 2_645 0.836(10) 1.943(14) 2.7396(19) 159(2)
O2 H2C O6 4_665 0.841(10) 1.898(10) 2.7374(18) 176(3)
O3 H3C O7 4_665 0.840(9) 1.858(11) 2.6929(18) 172(3)
O3 H3D O5 3_665 0.832(10) 1.734(11) 2.559(2) 171(2)
O1 H1D O6 1_554 0.829(10) 1.930(13) 2.7374(19) 165(3)
O1 H1C O4 3_665 0.832(10) 2.001(13) 2.8143(19) 166(2)
N4 H4A O5 4_666 0.86 1.93 2.782(2) 169
N2 H2 O7 1_654 0.86 2.28 3.002(2) 141

loop_
_geom_torsion_atom_site_label_1
_geom_torsion_atom_site_label_2
_geom_torsion_atom_site_label_3
_geom_torsion_atom_site_label_4
_geom_torsion_site_symmetry_1
_geom_torsion
O3 Co1 N1 C5 . -151.20(15)
N3 Co1 N1 C5 . 34.03(15)
O2 Co1 N1 C5 . 125.45(15)
O1 Co1 N1 C5 . -60.08(15)
O3 Co1 N1 C1 . 11.43(17)
N3 Co1 N1 C1 . -163.33(17)
O2 Co1 N1 C1 . -71.91(17)
O1 Co1 N1 C1 . 102.55(17)
N1 Co1 N3 C6 . -15.88(14)
N5 Co1 N3 C6 . 158.70(14)
O2 Co1 N3 C6 . -108.66(14)
O1 Co1 N3 C6 . 69.31(14)
N1 Co1 N3 C9 . 153.86(14)
N5 Co1 N3 C9 . -31.56(14)
O2 Co1 N3 C9 . 61.08(14)
O1 Co1 N3 C9 . -120.95(13)
O3 Co1 N5 C10 . -141.78(15)
N3 Co1 N5 C10 . 32.82(15)
O2 Co1 N5 C10 . -58.59(15)
O1 Co1 N5 C10 . 126.90(15)
O3 Co1 N5 C14 . 28.44(17)
N3 Co1 N5 C14 . -156.96(17)
O2 Co1 N5 C14 . 111.63(17)
O1 Co1 N5 C14 . -62.88(17)
C5 N1 C1 C2 . 3.8(4)
Co1 N1 C1 C2 . -159.5(2)
N1 C1 C2 C3 . 0.4(5)
C1 C2 C3 C4 . -2.7(5)
C2 C3 C4 C5 . 0.7(4)
C1 N1 C5 N2 . 171.9(2)
Co1 N1 C5 N2 . -25.1(2)
C1 N1 C5 C4 . -6.0(3)
Co1 N1 C5 C4 . 157.03(17)
C6 N2 C5 N1 . -15.7(3)
C6 N2 C5 C4 . 162.4(2)
C3 C4 C5 N1 . 3.8(4)
C3 C4 C5 N2 . -174.2(2)
C7 N6 C6 N3 . -1.9(3)
C7 N6 C6 N2 . 179.18(18)
C9 N3 C6 N6 . -0.5(3)
Co1 N3 C6 N6 . 169.80(15)
C9 N3 C6 N2 . 178.32(16)
Co1 N3 C6 N2 . -11.4(2)
C5 N2 C6 N6 . -144.6(2)
C5 N2 C6 N3 . 36.5(3)
C6 N6 C7 C8 . 1.9(3)
N6 C7 C8 C9 . 0.5(3)
C6 N3 C9 N4 . -178.14(16)
Co1 N3 C9 N4 . 11.3(2)
C6 N3 C9 C8 . 3.1(3)
Co1 N3 C9 C8 . -167.37(15)
C10 N4 C9 N3 . 26.2(3)
C10 N4 C9 C8 . -155.0(2)
C7 C8 C9 N3 . -3.2(3)
C7 C8 C9 N4 . 178.03(18)
C14 N5 C10 N4 . 176.3(2)
Co1 N5 C10 N4 . -13.2(2)
C14 N5 C10 C11 . -4.0(3)
Co1 N5 C10 C11 . 166.54(18)
C9 N4 C10 N5 . -25.1(3)
C9 N4 C10 C11 . 155.2(2)
N5 C10 C11 C12 . 1.5(4)
N4 C10 C11 C12 . -178.8(2)
C10 C11 C12 C13 . 1.8(5)
C11 C12 C13 C14 . -2.5(5)
C10 N5 C14 C13 . 3.3(4)
Co1 N5 C14 C13 . -167.3(2)
C12 C13 C14 N5 . -0.1(5)
C15 C15 C16 O4 3_665 -155.6(2)
C15 C15 C16 O5 3_665 25.1(4)
C17 C17 C18 O7 3_657 11.0(3)
C17 C17 C18 O6 3_657 -167.7(2)
